data_2221658
loop_
_publ_author_name
'Xiao, Jie'
'Zhao, Hong'

_publ_section_title
;
 Dimethyl 1-(4-cyanobenzyl)-1<i>H</i>-pyrazole-3,5-dicarboxylate
;
_journal_coeditor_code FB2152
_journal_issue 5
_journal_name_full 'Acta Crystallographica Section E'
_journal_page_first o1175
_journal_paper_doi 10.1107/S1600536809015578
_journal_volume 65
_journal_year 2009
_chemical_formula_iupac 'C15 H13 N3 O4'
_chemical_formula_moiety 'C15 H13 N3 O4'
_chemical_formula_sum 'C15 H13 N3 O4'
_chemical_formula_weight 299.28
_chemical_name_systematic
;
Dimethyl 1-(4-cyanobenzyl)-1<i>H</i>-pyrazole-3,5-dicarboxylate
;
_space_group_IT_number 2
_symmetry_cell_setting triclinic
_symmetry_space_group_name_Hall '-P 1'
_symmetry_space_group_name_H-M 'P -1'
_atom_sites_solution_hydrogens difmap
_atom_sites_solution_primary direct
_atom_sites_solution_secondary difmap
_audit_creation_method SHELXL-97
_cell_angle_alpha 69.820(5)
_cell_angle_beta 88.900(6)
_cell_angle_gamma 68.818(5)
_cell_formula_units_Z 2
_cell_length_a 7.4981(13)
_cell_length_b 9.1753(9)
_cell_length_c 12.2884(18)
_cell_measurement_reflns_used 1468
_cell_measurement_temperature 292(2)
_cell_measurement_theta_max 27.4333
_cell_measurement_theta_min 2.5544
_cell_volume 734.51(19)
_computing_cell_refinement 'CrystalClear (Rigaku, 2005)'
_computing_data_collection 'CrystalClear (Rigaku, 2005)'
_computing_data_reduction 'CrystalClear (Rigaku, 2005)'
_computing_molecular_graphics 'SHELXTL (Sheldrick, 2008)'
_computing_publication_material 'SHELXTL (Sheldrick, 2008)'
_computing_structure_refinement 'SHELXL97 (Sheldrick, 2008)'
_computing_structure_solution 'SHELXS97 (Sheldrick, 2008)'
_diffrn_ambient_temperature 291.5
_diffrn_detector_area_resol_mean 13.6612
_diffrn_measured_fraction_theta_full 0.994
_diffrn_measured_fraction_theta_max 0.994
_diffrn_measurement_device_type 'Rigaku SCXmini'
_diffrn_measurement_method \w
_diffrn_radiation_monochromator graphite
_diffrn_radiation_source 'fine-focus sealed tube'
_diffrn_radiation_type MoK\a
_diffrn_radiation_wavelength 0.71073
_diffrn_reflns_av_R_equivalents 0.0378
_diffrn_reflns_av_sigmaI/netI 0.0500
_diffrn_reflns_limit_h_max 9
_diffrn_reflns_limit_h_min -9
_diffrn_reflns_limit_k_max 11
_diffrn_reflns_limit_k_min -11
_diffrn_reflns_limit_l_max 15
_diffrn_reflns_limit_l_min -15
_diffrn_reflns_number 7543
_diffrn_reflns_theta_full 27.42
_diffrn_reflns_theta_max 27.42
_diffrn_reflns_theta_min 2.93
_diffrn_standards_number 0
_exptl_absorpt_coefficient_mu 0.101
_exptl_absorpt_correction_T_max 0.9754
_exptl_absorpt_correction_T_min 0.9675
_exptl_absorpt_correction_type multi-scan
_exptl_absorpt_process_details '(CrystalClear; Rigaku, 2005)'
_exptl_crystal_colour Colourless
_exptl_crystal_density_diffrn 1.353
_exptl_crystal_density_method 'not measured'
_exptl_crystal_description Prism
_exptl_crystal_F_000 312
_exptl_crystal_size_max 0.35
_exptl_crystal_size_mid 0.30
_exptl_crystal_size_min 0.25
_refine_diff_density_max 0.261
_refine_diff_density_min -0.152
_refine_ls_extinction_coef 0.023(5)
_refine_ls_extinction_expression Fc^*^=kFc[1+0.001xFc^2^\l^3^/sin(2\q)]^-1/4^
_refine_ls_extinction_method 'SHELXL97 (Sheldrick, 2008)'
_refine_ls_goodness_of_fit_ref 1.028
_refine_ls_hydrogen_treatment constr
_refine_ls_matrix_type full
_refine_ls_number_constraints 62
_refine_ls_number_parameters 202
_refine_ls_number_reflns 3330
_refine_ls_number_restraints 0
_refine_ls_restrained_S_all 1.028
_refine_ls_R_factor_all 0.1096
_refine_ls_R_factor_gt 0.0602
_refine_ls_shift/su_max 0.000
_refine_ls_shift/su_mean 0.000
_refine_ls_structure_factor_coef Fsqd
_refine_ls_weighting_details 'calc w=1/[\s^2^(Fo^2^)+(0.0703P)^2^+0.0489P] where P=(Fo^2^+2Fc^2^)/3'
_refine_ls_weighting_scheme calc
_refine_ls_wR_factor_gt 0.1355
_refine_ls_wR_factor_ref 0.1611
_reflns_number_gt 1972
_reflns_number_total 3330
_reflns_threshold_expression I>2\s(I)
_cod_data_source_file fb2152.cif
_cod_data_source_block I
_cod_original_cell_volume 734.51(18)
_cod_database_code 2221658
_cod_database_fobs_code 2221658

loop_
_symmetry_equiv_pos_as_xyz
'x, y, z'
'-x, -y, -z'

loop_
_atom_site_type_symbol
_atom_site_label
_atom_site_fract_x
_atom_site_fract_y
_atom_site_fract_z
_atom_site_U_iso_or_equiv
_atom_site_adp_type
_atom_site_calc_flag
_atom_site_refinement_flags
_atom_site_occupancy
_atom_site_disorder_assembly
_atom_site_disorder_group
O O1 0.5650(2) -0.3342(2) 0.04531(15) 0.0655(5) Uani d . 1 . .
O O2 0.5168(3) -0.3555(2) 0.22929(16) 0.0819(6) Uani d . 1 . .
O O3 0.0543(3) 0.2623(2) -0.24779(14) 0.0728(5) Uani d . 1 . .
O O4 -0.1136(3) 0.4051(2) -0.14182(15) 0.0793(6) Uani d . 1 . .
N N1 0.2237(2) -0.0155(2) 0.13109(15) 0.0491(5) Uani d . 1 . .
N N2 0.0980(2) 0.1342(2) 0.06034(16) 0.0503(5) Uani d . 1 . .
N N3 0.8678(4) 0.2304(3) 0.4352(3) 0.0966(9) Uani d . 1 . .
C C1 0.3321(3) -0.1079(3) 0.06994(19) 0.0468(5) Uani d . 1 . .
C C2 0.2698(3) -0.0139(3) -0.04608(18) 0.0479(5) Uani d . 1 . .
H H2 0.3143 -0.0430 -0.1098 0.057 Uiso calc R 1 . .
C C3 0.1264(3) 0.1341(3) -0.04801(19) 0.0472(5) Uani d . 1 . .
C C4 0.4791(3) -0.2778(3) 0.1258(2) 0.0530(6) Uani d . 1 . .
C C5 0.0081(3) 0.2824(3) -0.1475(2) 0.0515(6) Uani d . 1 . .
C C6 0.2365(3) -0.0489(3) 0.25677(19) 0.0550(6) Uani d . 1 . .
H H6A 0.2761 -0.1686 0.2991 0.066 Uiso calc R 1 . .
H H6B 0.1102 0.0062 0.2765 0.066 Uiso calc R 1 . .
C C7 0.3779(3) 0.0122(3) 0.29447(18) 0.0479(5) Uani d . 1 . .
C C8 0.3384(3) 0.1819(3) 0.2585(2) 0.0576(6) Uani d . 1 . .
H H8 0.2252 0.2581 0.2104 0.069 Uiso calc R 1 . .
C C9 0.4644(3) 0.2392(3) 0.2932(2) 0.0581(6) Uani d . 1 . .
H H9 0.4368 0.3538 0.2687 0.070 Uiso calc R 1 . .
C C10 0.6333(3) 0.1255(3) 0.36490(19) 0.0529(6) Uani d . 1 . .
C C11 0.6731(3) -0.0434(3) 0.4016(2) 0.0588(6) Uani d . 1 . .
H H11 0.7857 -0.1197 0.4504 0.071 Uiso calc R 1 . .
C C12 0.5455(3) -0.1000(3) 0.36587(19) 0.0548(6) Uani d . 1 . .
H H12 0.5731 -0.2146 0.3902 0.066 Uiso calc R 1 . .
C C13 0.7641(4) 0.1848(3) 0.4034(2) 0.0678(7) Uani d . 1 . .
C C14 0.7145(4) -0.5000(3) 0.0858(3) 0.0785(8) Uani d . 1 . .
H H14A 0.7910 -0.5143 0.0239 0.118 Uiso calc PR 0.50 . .
H H14B 0.6569 -0.5824 0.1090 0.118 Uiso calc PR 0.50 . .
H H14C 0.7949 -0.5136 0.1512 0.118 Uiso calc PR 0.50 . .
H H14D 0.7042 -0.5592 0.1655 0.118 Uiso calc PR 0.50 . .
H H14E 0.8383 -0.4911 0.0804 0.118 Uiso calc PR 0.50 . .
H H14F 0.7003 -0.5600 0.0382 0.118 Uiso calc PR 0.50 . .
C C15 -0.0426(5) 0.4051(3) -0.3519(2) 0.0935(10) Uani d . 1 . .
H H15A -0.1784 0.4472 -0.3465 0.140 Uiso calc R 1 . .
H H15B -0.0203 0.3722 -0.4187 0.140 Uiso calc R 1 . .
H H15C 0.0063 0.4912 -0.3600 0.140 Uiso calc R 1 . .

loop_
_atom_site_aniso_label
_atom_site_aniso_U_11
_atom_site_aniso_U_22
_atom_site_aniso_U_33
_atom_site_aniso_U_12
_atom_site_aniso_U_13
_atom_site_aniso_U_23
O1 0.0637(10) 0.0628(11) 0.0658(11) -0.0157(9) 0.0118(8) -0.0270(9)
O2 0.0996(15) 0.0687(12) 0.0564(12) -0.0095(10) -0.0079(10) -0.0207(10)
O3 0.0945(13) 0.0599(11) 0.0487(10) -0.0175(9) 0.0097(9) -0.0142(9)
O4 0.0846(13) 0.0677(12) 0.0629(12) -0.0017(10) -0.0013(10) -0.0251(10)
N1 0.0473(10) 0.0587(11) 0.0463(11) -0.0240(9) 0.0023(8) -0.0206(9)
N2 0.0470(10) 0.0549(11) 0.0505(11) -0.0196(9) 0.0001(9) -0.0201(9)
N3 0.0848(18) 0.0871(18) 0.114(2) -0.0326(15) -0.0303(16) -0.0297(16)
C1 0.0425(11) 0.0548(13) 0.0514(13) -0.0252(10) 0.0057(10) -0.0218(11)
C2 0.0472(12) 0.0558(13) 0.0479(13) -0.0250(11) 0.0070(10) -0.0216(11)
C3 0.0470(12) 0.0546(13) 0.0464(12) -0.0260(11) 0.0028(10) -0.0186(10)
C4 0.0532(13) 0.0561(14) 0.0552(15) -0.0251(11) 0.0009(11) -0.0217(12)
C5 0.0556(13) 0.0526(13) 0.0524(14) -0.0250(12) 0.0041(11) -0.0213(11)
C6 0.0576(14) 0.0660(15) 0.0458(13) -0.0274(12) 0.0074(11) -0.0210(11)
C7 0.0491(12) 0.0580(13) 0.0382(12) -0.0194(10) 0.0045(9) -0.0201(10)
C8 0.0542(14) 0.0533(14) 0.0529(14) -0.0120(11) -0.0119(11) -0.0127(11)
C9 0.0589(14) 0.0514(13) 0.0596(15) -0.0179(11) -0.0050(12) -0.0176(11)
C10 0.0506(13) 0.0596(14) 0.0501(13) -0.0184(11) 0.0016(11) -0.0243(11)
C11 0.0503(13) 0.0623(15) 0.0535(14) -0.0091(11) -0.0097(11) -0.0210(12)
C12 0.0565(14) 0.0491(13) 0.0527(14) -0.0123(11) -0.0022(11) -0.0188(11)
C13 0.0599(15) 0.0705(17) 0.0711(18) -0.0220(14) -0.0092(13) -0.0254(14)
C14 0.0675(17) 0.0608(16) 0.099(2) -0.0087(14) 0.0076(15) -0.0363(16)
C15 0.143(3) 0.0669(18) 0.0445(15) -0.0241(19) 0.0060(17) -0.0054(14)

loop_
_atom_type_symbol
_atom_type_description
_atom_type_scat_dispersion_real
_atom_type_scat_dispersion_imag
_atom_type_scat_source
C C 0.0033 0.0016 'International Tables Vol C Tables 4.2.6.8 and 6.1.1.4'
H H 0.0000 0.0000 'International Tables Vol C Tables 4.2.6.8 and 6.1.1.4'
N N 0.0061 0.0033 'International Tables Vol C Tables 4.2.6.8 and 6.1.1.4'
O O 0.0106 0.0060 'International Tables Vol C Tables 4.2.6.8 and 6.1.1.4'

loop_
_geom_angle_atom_site_label_1
_geom_angle_atom_site_label_2
_geom_angle_atom_site_label_3
_geom_angle_site_symmetry_1
_geom_angle_site_symmetry_3
_geom_angle
_geom_angle_publ_flag
C4 O1 C14 . . 117.1(2) ?
C5 O3 C15 . . 115.7(2) ?
N2 N1 C1 . . 112.02(17) ?
N2 N1 C6 . . 117.49(18) ?
C1 N1 C6 . . 130.25(19) ?
N1 N2 C3 . . 104.47(18) ?
N1 C1 C2 . . 106.61(19) ?
N1 C1 C4 . . 123.3(2) ?
C2 C1 C4 . . 130.0(2) ?
C1 C2 C3 . . 105.17(19) ?
C1 C2 H2 . . 127.4 ?
C3 C2 H2 . . 127.4 ?
N2 C3 C2 . . 111.72(19) ?
N2 C3 C5 . . 118.3(2) ?
C2 C3 C5 . . 130.0(2) ?
O2 C4 O1 . . 124.4(2) ?
O2 C4 C1 . . 125.6(2) ?
O1 C4 C1 . . 110.0(2) ?
O4 C5 O3 . . 123.3(2) ?
O4 C5 C3 . . 126.0(2) ?
O3 C5 C3 . . 110.7(2) ?
N1 C6 C7 . . 112.00(17) ?
N1 C6 H6A . . 109.2 ?
C7 C6 H6A . . 109.2 ?
N1 C6 H6B . . 109.2 ?
C7 C6 H6B . . 109.2 ?
H6A C6 H6B . . 107.9 ?
C12 C7 C8 . . 119.4(2) ?
C12 C7 C6 . . 120.5(2) ?
C8 C7 C6 . . 120.0(2) ?
C9 C8 C7 . . 120.6(2) ?
C9 C8 H8 . . 119.7 ?
C7 C8 H8 . . 119.7 ?
C8 C9 C10 . . 119.6(2) ?
C8 C9 H9 . . 120.2 ?
C10 C9 H9 . . 120.2 ?
C11 C10 C9 . . 120.1(2) ?
C11 C10 C13 . . 120.0(2) ?
C9 C10 C13 . . 119.9(2) ?
C10 C11 C12 . . 119.9(2) ?
C10 C11 H11 . . 120.1 ?
C12 C11 H11 . . 120.1 ?
C7 C12 C11 . . 120.3(2) ?
C7 C12 H12 . . 119.8 ?
C11 C12 H12 . . 119.8 ?
N3 C13 C10 . . 179.2(3) ?
O1 C14 H14A . . 109.5 ?
O1 C14 H14B . . 109.5 ?
H14A C14 H14B . . 109.5 ?
O1 C14 H14C . . 109.5 ?
H14A C14 H14C . . 109.5 ?
H14B C14 H14C . . 109.5 ?
O1 C14 H14D . . 109.5 ?
H14A C14 H14D . . 141.1 ?
H14B C14 H14D . . 56.3 ?
H14C C14 H14D . . 56.3 ?
O1 C14 H14E . . 109.5 ?
H14A C14 H14E . . 56.3 ?
H14B C14 H14E . . 141.1 ?
H14C C14 H14E . . 56.3 ?
H14D C14 H14E . . 109.5 ?
O1 C14 H14F . . 109.5 ?
H14A C14 H14F . . 56.3 ?
H14B C14 H14F . . 56.3 ?
H14C C14 H14F . . 141.1 ?
H14D C14 H14F . . 109.5 ?
H14E C14 H14F . . 109.5 ?
O3 C15 H15A . . 109.5 ?
O3 C15 H15B . . 109.5 ?
H15A C15 H15B . . 109.5 ?
O3 C15 H15C . . 109.5 ?
H15A C15 H15C . . 109.5 ?
H15B C15 H15C . . 109.5 ?

loop_
_geom_bond_atom_site_label_1
_geom_bond_atom_site_label_2
_geom_bond_site_symmetry_2
_geom_bond_distance
_geom_bond_publ_flag
O1 C4 . 1.323(3) ?
O1 C14 . 1.445(3) ?
O2 C4 . 1.203(3) ?
O3 C5 . 1.330(3) ?
O3 C15 . 1.440(3) ?
O4 C5 . 1.189(3) ?
N1 N2 . 1.343(2) ?
N1 C1 . 1.364(3) ?
N1 C6 . 1.465(3) ?
N2 C3 . 1.345(3) ?
N3 C13 . 1.136(3) ?
C1 C2 . 1.371(3) ?
C1 C4 . 1.471(3) ?
C2 C3 . 1.387(3) ?
C2 H2 . 0.9300 ?
C3 C5 . 1.468(3) ?
C6 C7 . 1.510(3) ?
C6 H6A . 0.9700 ?
C6 H6B . 0.9700 ?
C7 C12 . 1.376(3) ?
C7 C8 . 1.380(3) ?
C8 C9 . 1.371(3) ?
C8 H8 . 0.9300 ?
C9 C10 . 1.386(3) ?
C9 H9 . 0.9300 ?
C10 C11 . 1.373(3) ?
C10 C13 . 1.436(3) ?
C11 C12 . 1.382(3) ?
C11 H11 . 0.9300 ?
C12 H12 . 0.9300 ?
C14 H14A . 0.9600 ?
C14 H14B . 0.9600 ?
C14 H14C . 0.9600 ?
C14 H14D . 0.9600 ?
C14 H14E . 0.9600 ?
C14 H14F . 0.9600 ?
C15 H15A . 0.9600 ?
C15 H15B . 0.9600 ?
C15 H15C . 0.9600 ?

loop_
_geom_hbond_atom_site_label_D
_geom_hbond_atom_site_label_H
_geom_hbond_atom_site_label_A
_geom_hbond_site_symmetry_A
_geom_hbond_distance_DH
_geom_hbond_distance_HA
_geom_hbond_distance_DA
_geom_hbond_angle_DHA
C6 H6A O2 . 0.97 2.38 2.966(3) 118.6
C14 H14A O4 1_645 0.96 2.41 3.312(4) 156.4
C2 H2 Cg2 2_655 0.93 3.04 3.952(3) 166.01

loop_
_geom_torsion_atom_site_label_1
_geom_torsion_atom_site_label_2
_geom_torsion_atom_site_label_3
_geom_torsion_atom_site_label_4
_geom_torsion_site_symmetry_1
_geom_torsion_site_symmetry_2
_geom_torsion_site_symmetry_3
_geom_torsion_site_symmetry_4
_geom_torsion
_geom_torsion_publ_flag
C1 N1 N2 C3 . . . . 1.0(2) ?
C6 N1 N2 C3 . . . . 175.97(16) ?
N2 N1 C1 C2 . . . . -1.3(2) ?
C6 N1 C1 C2 . . . . -175.37(19) ?
N2 N1 C1 C4 . . . . -179.11(18) ?
C6 N1 C1 C4 . . . . 6.8(3) ?
N1 C1 C2 C3 . . . . 0.9(2) ?
C4 C1 C2 C3 . . . . 178.6(2) ?
N1 N2 C3 C2 . . . . -0.4(2) ?
N1 N2 C3 C5 . . . . 179.58(17) ?
C1 C2 C3 N2 . . . . -0.3(2) ?
C1 C2 C3 C5 . . . . 179.7(2) ?
C14 O1 C4 O2 . . . . -0.4(3) ?
C14 O1 C4 C1 . . . . 179.79(19) ?
N1 C1 C4 O2 . . . . 2.2(4) ?
C2 C1 C4 O2 . . . . -175.2(2) ?
N1 C1 C4 O1 . . . . -177.99(18) ?
C2 C1 C4 O1 . . . . 4.7(3) ?
C15 O3 C5 O4 . . . . 4.7(4) ?
C15 O3 C5 C3 . . . . -175.6(2) ?
N2 C3 C5 O4 . . . . -0.4(3) ?
C2 C3 C5 O4 . . . . 179.6(2) ?
N2 C3 C5 O3 . . . . 179.86(18) ?
C2 C3 C5 O3 . . . . -0.1(3) ?
N2 N1 C6 C7 . . . . -87.3(2) ?
C1 N1 C6 C7 . . . . 86.6(3) ?
N1 C6 C7 C12 . . . . -113.0(2) ?
N1 C6 C7 C8 . . . . 67.8(3) ?
C12 C7 C8 C9 . . . . 0.1(4) ?
C6 C7 C8 C9 . . . . 179.2(2) ?
C7 C8 C9 C10 . . . . 0.1(4) ?
C8 C9 C10 C11 . . . . -0.5(4) ?
C8 C9 C10 C13 . . . . -178.8(2) ?
C9 C10 C11 C12 . . . . 0.7(4) ?
C13 C10 C11 C12 . . . . 179.0(2) ?
C8 C7 C12 C11 . . . . 0.2(3) ?
C6 C7 C12 C11 . . . . -179.0(2) ?
C10 C11 C12 C7 . . . . -0.6(4) ?
